data_7003016
loop_
_publ_author_name
'Venugopal, Ajay'
'Pape, Tania'
'Willner, Alexander'
'Mitzel, Norbert W.'

_publ_section_title
;
 Bis(hydroxylaminato)-mono(pentamethylcyclopentadienyl) rare-earth
 metal complexes
;
_journal_issue 29
_journal_name_full 'Dalton Transactions'
_journal_page_first 5715
_journal_page_last 5719
_journal_paper_doi 10.1039/B904538D
_journal_year 2009
_chemical_formula_sum 'C36 H70 Lu2 N4 O4'
_chemical_formula_weight 972.90
_chemical_name_systematic
;
?
;
_space_group_IT_number 61
_symmetry_cell_setting orthorhombic
_symmetry_space_group_name_Hall '-P 2ac 2ab'
_symmetry_space_group_name_H-M 'P b c a'
_atom_sites_solution_hydrogens geom
_atom_sites_solution_primary direct
_atom_sites_solution_secondary difmap
_audit_creation_method SHELXL-97
_cell_angle_alpha 90.00
_cell_angle_beta 90.00
_cell_angle_gamma 90.00
_cell_formula_units_Z 4
_cell_length_a 14.0760(18)
_cell_length_b 13.0027(16)
_cell_length_c 21.513(3)
_cell_measurement_reflns_used 900
_cell_measurement_temperature 153(2)
_cell_measurement_theta_max 22.5
_cell_measurement_theta_min 1
_cell_volume 3937.4(9)
_computing_cell_refinement 'SAINT (Bruker AXS, 2000)'
_computing_data_collection 'SMART (Bruker AXS, 2000)'
_computing_data_reduction 'SAINT,SADABS (Bruker AXS, 2000)'
_computing_molecular_graphics
;
ORTEP3,L.J. Farrugia, J. Appl. Cryst. (1997) 30, 565
;
_computing_structure_refinement 'SHELXL-97 (Sheldrick, 1997)'
_computing_structure_solution 'SHELXS-97 (Sheldrick, 1990)'
_diffrn_ambient_temperature 153(2)
_diffrn_detector_area_resol_mean 80
_diffrn_measured_fraction_theta_full 0.999
_diffrn_measured_fraction_theta_max 0.999
_diffrn_measurement_device_type 'CCD area detector'
_diffrn_measurement_method 'Omega and Phi scans'
_diffrn_radiation_monochromator graphite
_diffrn_radiation_source 'rotating anode'
_diffrn_radiation_type MoK\a
_diffrn_radiation_wavelength 0.71073
_diffrn_reflns_av_R_equivalents 0.0543
_diffrn_reflns_av_sigmaI/netI 0.0357
_diffrn_reflns_limit_h_max 19
_diffrn_reflns_limit_h_min -19
_diffrn_reflns_limit_k_max 18
_diffrn_reflns_limit_k_min -18
_diffrn_reflns_limit_l_max 30
_diffrn_reflns_limit_l_min -30
_diffrn_reflns_number 43008
_diffrn_reflns_theta_full 30.04
_diffrn_reflns_theta_max 30.04
_diffrn_reflns_theta_min 2.33
_exptl_absorpt_coefficient_mu 5.025
_exptl_absorpt_correction_T_max 0.7199
_exptl_absorpt_correction_T_min 0.3911
_exptl_absorpt_correction_type multi-scan
_exptl_absorpt_process_details
;
Corrections were done with the SADABS program, utilizing the none merged
raw data obtained from the integration process. Integration and final cell
refinement were done with SAINT.

SADABS reports ratio of Tmin/Tmax = 0.601995

;
_exptl_crystal_colour colourless
_exptl_crystal_density_diffrn 1.641
_exptl_crystal_density_method 'not measured'
_exptl_crystal_description 'transparent prism'
_exptl_crystal_F_000 1952
_exptl_crystal_size_max 0.23
_exptl_crystal_size_mid 0.18
_exptl_crystal_size_min 0.07
_refine_diff_density_max 1.498
_refine_diff_density_min -1.031
_refine_diff_density_rms 0.152
_refine_ls_extinction_method none
_refine_ls_goodness_of_fit_ref 1.048
_refine_ls_hydrogen_treatment noref
_refine_ls_matrix_type full
_refine_ls_number_parameters 217
_refine_ls_number_reflns 5750
_refine_ls_number_restraints 0
_refine_ls_restrained_S_all 1.048
_refine_ls_R_factor_all 0.0387
_refine_ls_R_factor_gt 0.0283
_refine_ls_shift/su_max 0.006
_refine_ls_shift/su_mean 0.000
_refine_ls_structure_factor_coef Fsqd
_refine_ls_weighting_details 'calc w=1/[\s^2^(Fo^2^)+(0.0160P)^2^+5.7459P] where P=(Fo^2^+2Fc^2^)/3'
_refine_ls_weighting_scheme calc
_refine_ls_wR_factor_gt 0.0583
_refine_ls_wR_factor_ref 0.0617
_reflns_number_gt 4742
_reflns_number_total 5750
_reflns_threshold_expression >2sigma(I)
_cod_data_source_file B904538D.txt
_cod_data_source_block 4
_cod_original_cell_volume 3937.5(9)
_cod_original_sg_symbol_H-M Pbca
_cod_database_code 7003016

loop_
_symmetry_equiv_pos_as_xyz
'x, y, z'
'-x+1/2, -y, z+1/2'
'-x, y+1/2, -z+1/2'
'x+1/2, -y+1/2, -z'
'-x, -y, -z'
'x-1/2, y, -z-1/2'
'x, -y-1/2, z-1/2'
'-x-1/2, y-1/2, z'

loop_
_atom_site_label
_atom_site_type_symbol
_atom_site_fract_x
_atom_site_fract_y
_atom_site_fract_z
_atom_site_U_iso_or_equiv
_atom_site_adp_type
_atom_site_occupancy
_atom_site_symmetry_multiplicity
_atom_site_calc_flag
_atom_site_refinement_flags
_atom_site_disorder_assembly
_atom_site_disorder_group
Lu1 Lu 1.006982(7) 0.521448(8) 0.082801(5) 0.01319(4) Uani 1 1 d . . .
C1 C 1.0984(2) 0.4818(2) 0.18876(14) 0.0200(6) Uani 1 1 d . . .
C2 C 1.00080(19) 0.4772(2) 0.20451(15) 0.0206(6) Uani 1 1 d . . .
C3 C 0.9601(2) 0.3913(2) 0.17462(13) 0.0190(6) Uani 1 1 d . . .
C4 C 1.0325(2) 0.3426(2) 0.13918(13) 0.0192(6) Uani 1 1 d . . .
C5 C 1.1183(2) 0.3984(2) 0.14819(13) 0.0192(6) Uani 1 1 d . . .
C6 C 1.1712(2) 0.5552(3) 0.21379(16) 0.0302(7) Uani 1 1 d . . .
H6A H 1.1453 0.5907 0.2502 0.045 Uiso 1 1 calc R . .
H6B H 1.1874 0.6057 0.1817 0.045 Uiso 1 1 calc R . .
H6C H 1.2283 0.5170 0.2258 0.045 Uiso 1 1 calc R . .
C7 C 0.9513(3) 0.5358(3) 0.25601(16) 0.0311(7) Uani 1 1 d . . .
H7A H 0.8953 0.5709 0.2391 0.047 Uiso 1 1 calc R . .
H7B H 0.9950 0.5868 0.2736 0.047 Uiso 1 1 calc R . .
H7C H 0.9315 0.4878 0.2886 0.047 Uiso 1 1 calc R . .
C8 C 0.8631(2) 0.3477(3) 0.18776(15) 0.0254(7) Uani 1 1 d . . .
H8A H 0.8634 0.3136 0.2284 0.038 Uiso 1 1 calc R . .
H8B H 0.8464 0.2977 0.1555 0.038 Uiso 1 1 calc R . .
H8C H 0.8162 0.4034 0.1880 0.038 Uiso 1 1 calc R . .
C9 C 1.0238(3) 0.2411(2) 0.10758(16) 0.0280(7) Uani 1 1 d . . .
H9A H 1.0200 0.1864 0.1389 0.042 Uiso 1 1 calc R . .
H9B H 1.0795 0.2297 0.0811 0.042 Uiso 1 1 calc R . .
H9C H 0.9662 0.2403 0.0820 0.042 Uiso 1 1 calc R . .
C10 C 1.2145(2) 0.3655(3) 0.12641(17) 0.0321(8) Uani 1 1 d . . .
H10A H 1.2595 0.4224 0.1315 0.048 Uiso 1 1 calc R . .
H10B H 1.2113 0.3461 0.0824 0.048 Uiso 1 1 calc R . .
H10C H 1.2359 0.3064 0.1510 0.048 Uiso 1 1 calc R . .
C11 C 0.7745(2) 0.5862(2) 0.05467(14) 0.0199(6) Uani 1 1 d . . .
H11A H 0.7359 0.5907 0.0163 0.024 Uiso 1 1 calc R . .
H11B H 0.8058 0.6535 0.0612 0.024 Uiso 1 1 calc R . .
C12 C 0.7101(3) 0.5627(3) 0.10959(17) 0.0356(8) Uani 1 1 d . . .
H12A H 0.6744 0.4994 0.1013 0.053 Uiso 1 1 calc R . .
H12B H 0.6656 0.6198 0.1157 0.053 Uiso 1 1 calc R . .
H12C H 0.7487 0.5537 0.1471 0.053 Uiso 1 1 calc R . .
C13 C 0.8075(2) 0.4042(2) 0.03061(15) 0.0210(6) Uani 1 1 d . . .
H13A H 0.7725 0.3772 0.0670 0.025 Uiso 1 1 calc R . .
H13B H 0.8608 0.3566 0.0223 0.025 Uiso 1 1 calc R . .
C14 C 0.7412(2) 0.4025(3) -0.02502(15) 0.0273(7) Uani 1 1 d . . .
H14A H 0.6816 0.4372 -0.0143 0.041 Uiso 1 1 calc R . .
H14B H 0.7280 0.3311 -0.0367 0.041 Uiso 1 1 calc R . .
H14C H 0.7713 0.4381 -0.0600 0.041 Uiso 1 1 calc R . .
C21 C 0.9958(2) 0.7486(2) 0.16788(15) 0.0239(6) Uani 1 1 d . . .
H21A H 1.0404 0.8074 0.1651 0.029 Uiso 1 1 calc R . .
H21B H 1.0229 0.6980 0.1974 0.029 Uiso 1 1 calc R . .
C22 C 0.9012(3) 0.7861(3) 0.19231(16) 0.0330(8) Uani 1 1 d . . .
H22A H 0.8824 0.8484 0.1698 0.049 Uiso 1 1 calc R . .
H22B H 0.9069 0.8016 0.2367 0.049 Uiso 1 1 calc R . .
H22C H 0.8531 0.7326 0.1862 0.049 Uiso 1 1 calc R . .
C23 C 0.9563(2) 0.7754(2) 0.05824(15) 0.0214(6) Uani 1 1 d . . .
H23A H 0.8929 0.8022 0.0699 0.026 Uiso 1 1 calc R . .
H23B H 0.9493 0.7389 0.0181 0.026 Uiso 1 1 calc R . .
C24 C 1.0230(3) 0.8661(3) 0.04888(18) 0.0334(8) Uani 1 1 d . . .
H24A H 1.0192 0.9119 0.0850 0.050 Uiso 1 1 calc R . .
H24B H 1.0044 0.9039 0.0114 0.050 Uiso 1 1 calc R . .
H24C H 1.0882 0.8410 0.0443 0.050 Uiso 1 1 calc R . .
N1 N 0.84733(16) 0.50564(18) 0.04730(11) 0.0155(5) Uani 1 1 d . . .
N2 N 0.98660(16) 0.70029(19) 0.10589(12) 0.0169(5) Uani 1 1 d . . .
O1 O 0.91074(13) 0.53999(15) -0.00181(9) 0.0149(4) Uani 1 1 d . . .
O2 O 1.07951(14) 0.66312(16) 0.08754(10) 0.0207(4) Uani 1 1 d . . .

loop_
_atom_site_aniso_label
_atom_site_aniso_U_11
_atom_site_aniso_U_22
_atom_site_aniso_U_33
_atom_site_aniso_U_23
_atom_site_aniso_U_13
_atom_site_aniso_U_12
Lu1 0.01396(6) 0.01439(6) 0.01122(7) -0.00047(4) -0.00066(4) 0.00052(4)
C1 0.0225(14) 0.0231(15) 0.0145(14) 0.0014(12) -0.0054(11) 0.0014(12)
C2 0.0244(15) 0.0217(15) 0.0156(15) 0.0010(11) -0.0016(10) 0.0049(12)
C3 0.0227(14) 0.0214(14) 0.0128(13) 0.0041(11) 0.0003(10) 0.0007(11)
C4 0.0260(14) 0.0186(14) 0.0129(13) 0.0025(11) 0.0025(11) 0.0018(11)
C5 0.0206(13) 0.0230(15) 0.0141(14) 0.0059(12) 0.0003(10) 0.0046(11)
C6 0.0324(17) 0.0300(17) 0.0284(18) 0.0020(15) -0.0131(14) -0.0026(14)
C7 0.045(2) 0.0260(17) 0.0225(17) -0.0020(14) 0.0085(15) 0.0059(13)
C8 0.0260(15) 0.0262(17) 0.0238(17) 0.0080(13) 0.0042(12) -0.0029(12)
C9 0.0465(19) 0.0194(15) 0.0183(16) 0.0025(13) 0.0027(14) 0.0028(14)
C10 0.0271(16) 0.037(2) 0.0323(19) 0.0108(16) 0.0040(14) 0.0128(14)
C11 0.0181(13) 0.0233(15) 0.0182(15) 0.0001(12) 0.0014(11) 0.0039(10)
C12 0.0358(19) 0.039(2) 0.033(2) 0.0001(17) 0.0161(15) 0.0113(16)
C13 0.0217(14) 0.0192(14) 0.0220(16) -0.0011(12) 0.0015(11) -0.0038(11)
C14 0.0253(15) 0.0303(17) 0.0262(17) -0.0046(14) -0.0035(13) -0.0077(13)
C21 0.0310(16) 0.0212(15) 0.0196(15) -0.0060(12) -0.0063(13) 0.0002(13)
C22 0.042(2) 0.0309(19) 0.0261(19) -0.0096(15) 0.0018(15) 0.0105(15)
C23 0.0271(15) 0.0167(14) 0.0203(15) 0.0004(12) -0.0045(12) 0.0000(11)
C24 0.0412(19) 0.0225(16) 0.037(2) 0.0075(15) -0.0062(16) -0.0066(14)
N1 0.0153(11) 0.0168(12) 0.0143(12) -0.0008(9) 0.0026(8) -0.0004(8)
N2 0.0168(11) 0.0165(11) 0.0175(12) -0.0021(9) -0.0031(9) 0.0023(9)
O1 0.0147(9) 0.0182(9) 0.0119(10) 0.0019(8) 0.0032(7) -0.0004(7)
O2 0.0175(9) 0.0192(10) 0.0252(12) -0.0039(9) 0.0016(8) 0.0002(7)

loop_
_atom_type_symbol
_atom_type_description
_atom_type_scat_dispersion_real
_atom_type_scat_dispersion_imag
_atom_type_scat_source
C C 0.0033 0.0016 'International Tables Vol C Tables 4.2.6.8 and 6.1.1.4'
H H 0.0000 0.0000 'International Tables Vol C Tables 4.2.6.8 and 6.1.1.4'
N N 0.0061 0.0033 'International Tables Vol C Tables 4.2.6.8 and 6.1.1.4'
O O 0.0106 0.0060 'International Tables Vol C Tables 4.2.6.8 and 6.1.1.4'
Lu Lu -0.4720 5.8584 'International Tables Vol C Tables 4.2.6.8 and 6.1.1.4'

loop_
_geom_angle_atom_site_label_1
_geom_angle_atom_site_label_2
_geom_angle_atom_site_label_3
_geom_angle
_geom_angle_site_symmetry_1
_geom_angle_site_symmetry_3
_geom_angle_publ_flag
O2 Lu1 O1 95.67(7) . 5_765 ?
O2 Lu1 O1 103.51(7) . . ?
O1 Lu1 O1 73.98(8) 5_765 . ?
O2 Lu1 N1 123.20(8) . . ?
O1 Lu1 N1 101.98(8) 5_765 . ?
O1 Lu1 N1 36.23(7) . . ?
O2 Lu1 N2 36.85(7) . . ?
O1 Lu1 N2 124.72(8) 5_765 . ?
O1 Lu1 N2 89.53(8) . . ?
N1 Lu1 N2 92.14(8) . . ?
O2 Lu1 C5 102.47(9) . . ?
O1 Lu1 C5 83.78(8) 5_765 . ?
O1 Lu1 C5 147.14(8) . . ?
N1 Lu1 C5 132.63(9) . . ?
N2 Lu1 C5 123.23(9) . . ?
O2 Lu1 C4 132.83(9) . . ?
O1 Lu1 C4 88.45(8) 5_765 . ?
O1 Lu1 C4 122.59(8) . . ?
N1 Lu1 C4 101.47(9) . . ?
N2 Lu1 C4 140.73(9) . . ?
C5 Lu1 C4 31.20(9) . . ?
O2 Lu1 C1 83.91(9) . . ?
O1 Lu1 C1 110.26(8) 5_765 . ?
O1 Lu1 C1 171.26(8) . . ?
N1 Lu1 C1 135.42(9) . . ?
N2 Lu1 C1 93.91(9) . . ?
C5 Lu1 C1 31.00(9) . . ?
C4 Lu1 C1 51.22(9) . . ?
O2 Lu1 C2 98.98(9) . . ?
O1 Lu1 C2 134.40(8) 5_765 . ?
O1 Lu1 C2 141.46(7) . . ?
N1 Lu1 C2 105.30(8) . . ?
N2 Lu1 C2 90.12(9) . . ?
C5 Lu1 C2 50.95(9) . . ?
C4 Lu1 C2 50.85(9) . . ?
C1 Lu1 C2 30.71(8) . . ?
O2 Lu1 C3 129.38(9) . . ?
O1 Lu1 C3 118.35(8) 5_765 . ?
O1 Lu1 C3 120.52(8) . . ?
N1 Lu1 C3 87.11(8) . . ?
N2 Lu1 C3 115.48(9) . . ?
C5 Lu1 C3 51.14(9) . . ?
C4 Lu1 C3 30.91(9) . . ?
C1 Lu1 C3 50.80(9) . . ?
C2 Lu1 C3 30.47(9) . . ?
O2 Lu1 Lu1 102.06(6) . 5_765 ?
O1 Lu1 Lu1 37.40(5) 5_765 5_765 ?
O1 Lu1 Lu1 36.59(5) . 5_765 ?
N1 Lu1 Lu1 67.61(6) . 5_765 ?
N2 Lu1 Lu1 110.36(6) . 5_765 ?
C5 Lu1 Lu1 117.62(7) . 5_765 ?
C4 Lu1 Lu1 108.88(6) . 5_765 ?
C1 Lu1 Lu1 147.06(7) . 5_765 ?
C2 Lu1 Lu1 158.13(7) . 5_765 ?
C3 Lu1 Lu1 127.98(6) . 5_765 ?
C2 C1 C5 107.8(3) . . ?
C2 C1 C6 127.1(3) . . ?
C5 C1 C6 124.9(3) . . ?
C2 C1 Lu1 75.20(17) . . ?
C5 C1 Lu1 73.58(16) . . ?
C6 C1 Lu1 120.9(2) . . ?
C3 C2 C1 108.6(3) . . ?
C3 C2 C7 123.0(3) . . ?
C1 C2 C7 126.8(3) . . ?
C3 C2 Lu1 74.82(18) . . ?
C1 C2 Lu1 74.09(17) . . ?
C7 C2 Lu1 128.4(2) . . ?
C2 C3 C4 107.9(3) . . ?
C2 C3 C8 125.5(3) . . ?
C4 C3 C8 125.7(3) . . ?
C2 C3 Lu1 74.71(18) . . ?
C4 C3 Lu1 73.14(16) . . ?
C8 C3 Lu1 126.8(2) . . ?
C3 C4 C5 107.9(3) . . ?
C3 C4 C9 125.5(3) . . ?
C5 C4 C9 125.7(3) . . ?
C3 C4 Lu1 75.95(16) . . ?
C5 C4 Lu1 74.28(16) . . ?
C9 C4 Lu1 123.9(2) . . ?
C1 C5 C4 107.8(3) . . ?
C1 C5 C10 126.1(3) . . ?
C4 C5 C10 125.4(3) . . ?
C1 C5 Lu1 75.42(16) . . ?
C4 C5 Lu1 74.53(16) . . ?
C10 C5 Lu1 122.9(2) . . ?
N1 C11 C12 110.8(3) . . ?
N1 C13 C14 116.0(3) . . ?
N2 C21 C22 111.9(2) . . ?
N2 C23 C24 115.2(3) . . ?
O1 N1 C11 106.7(2) . . ?
O1 N1 C13 109.3(2) . . ?
C11 N1 C13 113.3(2) . . ?
O1 N1 Lu1 68.11(12) . . ?
C11 N1 Lu1 124.07(18) . . ?
C13 N1 Lu1 120.88(18) . . ?
O2 N2 C23 107.0(2) . . ?
O2 N2 C21 107.9(2) . . ?
C23 N2 C21 111.7(2) . . ?
O2 N2 Lu1 60.76(11) . . ?
C23 N2 Lu1 122.15(18) . . ?
C21 N2 Lu1 126.05(19) . . ?
N1 O1 Lu1 140.67(15) . 5_765 ?
N1 O1 Lu1 75.65(12) . . ?
Lu1 O1 Lu1 106.02(8) 5_765 . ?
N2 O2 Lu1 82.39(13) . . ?

loop_
_geom_bond_atom_site_label_1
_geom_bond_atom_site_label_2
_geom_bond_distance
_geom_bond_site_symmetry_2
_geom_bond_publ_flag
Lu1 O2 2.109(2) . ?
Lu1 O1 2.2394(18) 5_765 ?
Lu1 O1 2.2819(19) . ?
Lu1 N1 2.382(2) . ?
Lu1 N2 2.395(2) . ?
Lu1 C5 2.644(3) . ?
Lu1 C4 2.648(3) . ?
Lu1 C1 2.668(3) . ?
Lu1 C2 2.682(3) . ?
Lu1 C3 2.684(3) . ?
Lu1 Lu1 3.6114(5) 5_765 ?
C1 C2 1.417(4) . ?
C1 C5 1.420(4) . ?
C1 C6 1.499(4) . ?
C2 C3 1.410(4) . ?
C2 C7 1.515(4) . ?
C3 C4 1.421(4) . ?
C3 C8 1.505(4) . ?
C4 C5 1.423(4) . ?
C4 C9 1.490(4) . ?
C5 C10 1.496(4) . ?
C11 N1 1.474(3) . ?
C11 C12 1.520(4) . ?
C13 N1 1.477(4) . ?
C13 C14 1.517(4) . ?
C21 N2 1.480(4) . ?
C21 C22 1.512(4) . ?
C23 N2 1.479(4) . ?
C23 C24 1.521(4) . ?
N1 O1 1.453(3) . ?
N2 O2 1.449(3) . ?
O1 Lu1 2.2394(18) 5_765 ?
